data_4062833
_journal_name_full Organometallics
_journal_paper_doi 10.1021/om049704y
_journal_year 2004
_chemical_formula_sum 'C30 H38 N2 Ru2'
_chemical_formula_weight 628.76
_space_group_IT_number 14
_symmetry_cell_setting monoclinic
_symmetry_space_group_name_Hall '-P 2ybc'
_symmetry_space_group_name_H-M 'P 1 21/c 1'
_cell_angle_alpha 90.00
_cell_angle_beta 105.74(10)
_cell_angle_gamma 90.00
_cell_formula_units_Z 4
_cell_length_a 11.483(15)
_cell_length_b 15.91(2)
_cell_length_c 16.02(2)
_cell_measurement_temperature 296(2)
_cell_volume 2817(6)
_diffrn_ambient_temperature 296(2)
_exptl_crystal_density_diffrn 1.483
_cod_original_sg_symbol_H-M 'P 21/c'
_cod_database_code 4062833

loop_
_symmetry_equiv_pos_as_xyz
'x, y, z'
'-x, y+1/2, -z+1/2'
'-x, -y, -z'
'x, -y-1/2, z-1/2'

loop_
_atom_site_label
_atom_site_type_symbol
_atom_site_fract_x
_atom_site_fract_y
_atom_site_fract_z
_atom_site_U_iso_or_equiv
_atom_site_adp_type
_atom_site_occupancy
_atom_site_symmetry_multiplicity
_atom_site_calc_flag
_atom_site_refinement_flags
_atom_site_disorder_assembly
_atom_site_disorder_group
Ru1 Ru 0.92731(14) 0.16028(12) 0.23069(12) 0.0573(6) Uani 1 1 d . . .
Ru2 Ru 0.71877(14) 0.23666(12) 0.10387(12) 0.0541(6) Uani 1 1 d . . .
N1 N 0.8845(15) 0.2869(11) 0.2012(11) 0.062(5) Uani 1 1 d . . .
N2 N 0.7486(15) 0.1751(10) 0.2349(11) 0.055(4) Uani 1 1 d . . .
C1 C 0.7510(16) 0.4040(13) 0.2189(13) 0.054(5) Uani 1 1 d . . .
H1 H 0.8019 0.4450 0.2068 0.064 Uiso 1 1 calc R . .
C2 C 0.7815(16) 0.3197(14) 0.2195(14) 0.059(6) Uani 1 1 d . . .
C3 C 0.7077(12) 0.2544(10) 0.2376(11) 0.032(4) Uani 1 1 d . . .
C4 C 0.6000(18) 0.2807(13) 0.2593(12) 0.054(5) Uani 1 1 d . . .
H4 H 0.5512 0.2405 0.2751 0.065 Uiso 1 1 calc R . .
C5 C 0.4575(19) 0.3938(16) 0.2810(18) 0.082(8) Uani 1 1 d . . .
H5 H 0.4085 0.3538 0.2968 0.098 Uiso 1 1 calc R . .
C6 C 0.427(2) 0.4765(18) 0.280(2) 0.094(9) Uani 1 1 d . . .
H6 H 0.3574 0.4935 0.2956 0.113 Uiso 1 1 calc R . .
C7 C 0.505(2) 0.5366(16) 0.2556(18) 0.087(9) Uani 1 1 d . . .
H7 H 0.4837 0.5932 0.2511 0.104 Uiso 1 1 calc R . .
C8 C 0.6064(19) 0.5121(17) 0.2393(17) 0.079(8) Uani 1 1 d . . .
H8 H 0.6577 0.5535 0.2287 0.095 Uiso 1 1 calc R . .
C9 C 0.6430(17) 0.4264(13) 0.2368(15) 0.064(7) Uani 1 1 d . . .
C10 C 0.5664(15) 0.3661(13) 0.2571(13) 0.048(5) Uani 1 1 d . . .
C11 C 1.075(2) 0.102(2) 0.1891(17) 0.091(9) Uani 1 1 d . . .
C12 C 0.998(2) 0.0393(17) 0.2115(16) 0.068(7) Uani 1 1 d . . .
C13 C 0.9998(19) 0.0462(16) 0.2991(19) 0.078(8) Uani 1 1 d . . .
C14 C 1.073(2) 0.1158(18) 0.3314(17) 0.079(8) Uani 1 1 d . . .
C15 C 1.114(2) 0.1513(14) 0.2696(16) 0.059(6) Uani 1 1 d . . .
C16 C 1.105(4) 0.112(3) 0.103(2) 0.17(2) Uani 1 1 d . . .
H16A H 1.1820 0.0856 0.1071 0.260 Uiso 1 1 calc R . .
H16B H 1.1096 0.1703 0.0902 0.260 Uiso 1 1 calc R . .
H16C H 1.0437 0.0852 0.0586 0.260 Uiso 1 1 calc R . .
C17 C 0.937(2) -0.0350(18) 0.152(2) 0.118(13) Uani 1 1 d . . .
H17A H 0.9991 -0.0686 0.1377 0.177 Uiso 1 1 calc R . .
H17B H 0.8843 -0.0131 0.0992 0.177 Uiso 1 1 calc R . .
H17C H 0.8921 -0.0690 0.1811 0.177 Uiso 1 1 calc R . .
C18 C 0.945(2) -0.0118(16) 0.3496(19) 0.093(9) Uani 1 1 d . . .
H18A H 1.0063 -0.0472 0.3851 0.139 Uiso 1 1 calc R . .
H18B H 0.8852 -0.0460 0.3106 0.139 Uiso 1 1 calc R . .
H18C H 0.9068 0.0200 0.3859 0.139 Uiso 1 1 calc R . .
C19 C 1.103(3) 0.141(2) 0.4263(19) 0.126(13) Uani 1 1 d . . .
H19A H 1.1543 0.1901 0.4354 0.189 Uiso 1 1 calc R . .
H19B H 1.1450 0.0959 0.4616 0.189 Uiso 1 1 calc R . .
H19C H 1.0301 0.1536 0.4417 0.189 Uiso 1 1 calc R . .
C20 C 1.200(3) 0.223(2) 0.275(3) 0.18(2) Uani 1 1 d . . .
H20A H 1.1955 0.2600 0.3207 0.270 Uiso 1 1 calc R . .
H20B H 1.1802 0.2527 0.2207 0.270 Uiso 1 1 calc R . .
H20C H 1.2812 0.2010 0.2859 0.270 Uiso 1 1 calc R . .
C21 C 0.740(3) 0.382(2) -0.034(2) 0.140(15) Uani 1 1 d . . .
H21A H 0.7786 0.4085 0.0202 0.210 Uiso 1 1 calc R . .
H21B H 0.6736 0.4169 -0.0655 0.210 Uiso 1 1 calc R . .
H21C H 0.7967 0.3756 -0.0677 0.210 Uiso 1 1 calc R . .
C22 C 0.854(3) 0.198(3) -0.047(2) 0.156(18) Uani 1 1 d . . .
H22A H 0.8895 0.2442 -0.0692 0.234 Uiso 1 1 calc R . .
H22B H 0.8359 0.1535 -0.0895 0.234 Uiso 1 1 calc R . .
H22C H 0.9088 0.1774 0.0052 0.234 Uiso 1 1 calc R . .
C23 C 0.668(3) 0.0632(17) -0.012(2) 0.123(12) Uani 1 1 d . . .
H23A H 0.6589 0.0459 -0.0709 0.185 Uiso 1 1 calc R . .
H23B H 0.6053 0.0387 0.0090 0.185 Uiso 1 1 calc R . .
H23C H 0.7456 0.0450 0.0234 0.185 Uiso 1 1 calc R . .
C24 C 0.447(2) 0.159(2) 0.025(2) 0.139(16) Uani 1 1 d . . .
H24A H 0.4280 0.1850 0.0741 0.208 Uiso 1 1 calc R . .
H24B H 0.4658 0.1006 0.0382 0.208 Uiso 1 1 calc R . .
H24C H 0.3793 0.1634 -0.0247 0.208 Uiso 1 1 calc R . .
C25 C 0.488(2) 0.3522(17) 0.0128(18) 0.090(9) Uani 1 1 d . . .
H25A H 0.5260 0.4053 0.0307 0.136 Uiso 1 1 calc R . .
H25B H 0.4497 0.3325 0.0556 0.136 Uiso 1 1 calc R . .
H25C H 0.4278 0.3588 -0.0418 0.136 Uiso 1 1 calc R . .
C26 C 0.691(3) 0.295(2) -0.0172(17) 0.080(9) Uani 1 1 d . . .
C27 C 0.733(3) 0.227(3) -0.0273(15) 0.087(10) Uani 1 1 d . . .
C28 C 0.661(3) 0.1564(16) -0.0083(14) 0.082(9) Uani 1 1 d . . .
C29 C 0.552(3) 0.2009(17) 0.0087(16) 0.087(9) Uani 1 1 d . . .
C30 C 0.578(2) 0.291(2) 0.0033(15) 0.083(8) Uani 1 1 d . . .

loop_
_atom_site_aniso_label
_atom_site_aniso_U_11
_atom_site_aniso_U_22
_atom_site_aniso_U_33
_atom_site_aniso_U_23
_atom_site_aniso_U_13
_atom_site_aniso_U_12
Ru1 0.0464(9) 0.0578(12) 0.0657(13) -0.0056(10) 0.0118(9) 0.0097(8)
Ru2 0.0463(9) 0.0576(12) 0.0526(11) -0.0014(9) 0.0036(8) -0.0002(8)
N1 0.066(11) 0.058(13) 0.051(11) -0.009(9) -0.006(9) -0.004(9)
N2 0.060(10) 0.033(10) 0.064(11) 0.005(8) 0.001(9) -0.001(8)
C1 0.034(9) 0.055(14) 0.062(14) 0.021(11) -0.003(9) 0.008(9)
C2 0.036(10) 0.070(16) 0.071(15) -0.021(12) 0.013(10) 0.025(10)
C3 0.014(6) 0.023(9) 0.052(11) -0.035(8) -0.002(7) -0.019(6)
C4 0.062(12) 0.054(14) 0.039(11) -0.001(10) -0.001(10) 0.007(10)
C5 0.048(12) 0.067(18) 0.12(2) 0.009(16) 0.006(14) 0.013(12)
C6 0.048(13) 0.08(2) 0.15(3) 0.016(19) 0.035(16) 0.031(14)
C7 0.066(15) 0.059(17) 0.13(3) -0.004(17) 0.025(16) 0.022(13)
C8 0.048(12) 0.078(19) 0.10(2) -0.005(15) 0.006(13) 0.008(12)
C9 0.046(11) 0.035(12) 0.082(17) 0.004(11) -0.032(11) 0.009(10)
C10 0.030(9) 0.057(14) 0.054(13) 0.009(10) 0.005(9) 0.010(9)
C11 0.084(18) 0.13(3) 0.075(19) 0.031(18) 0.041(16) 0.054(18)
C12 0.062(13) 0.086(19) 0.061(15) -0.003(14) 0.025(13) 0.039(13)
C13 0.046(12) 0.066(17) 0.11(2) 0.020(16) -0.003(14) -0.004(12)
C14 0.070(15) 0.09(2) 0.064(17) -0.014(15) -0.003(14) 0.034(15)
C15 0.072(14) 0.048(14) 0.065(15) -0.005(12) 0.030(13) 0.032(12)
C16 0.23(4) 0.22(4) 0.10(3) 0.05(3) 0.10(3) 0.14(4)
C17 0.094(19) 0.09(2) 0.14(3) -0.08(2) -0.017(19) 0.038(17)
C18 0.070(15) 0.063(18) 0.13(3) 0.022(17) 0.004(16) 0.015(14)
C19 0.11(2) 0.18(4) 0.08(2) -0.02(2) 0.011(19) 0.04(2)
C20 0.060(18) 0.15(4) 0.29(6) 0.06(4) -0.01(3) 0.01(2)
C21 0.14(3) 0.19(4) 0.10(3) 0.03(3) 0.06(2) -0.06(3)
C22 0.09(2) 0.30(5) 0.09(2) 0.01(3) 0.038(18) 0.09(3)
C23 0.15(3) 0.08(2) 0.11(2) -0.020(18) -0.03(2) 0.04(2)
C24 0.09(2) 0.13(3) 0.14(3) 0.06(2) -0.06(2) -0.07(2)
C25 0.085(17) 0.10(2) 0.09(2) -0.020(17) 0.016(15) 0.020(16)
C26 0.076(18) 0.09(2) 0.052(16) 0.020(16) -0.014(14) -0.049(17)
C27 0.079(18) 0.15(3) 0.033(13) -0.025(18) 0.020(12) -0.03(2)
C28 0.14(2) 0.058(17) 0.033(12) -0.014(11) 0.003(14) 0.043(17)
C29 0.11(2) 0.064(17) 0.072(17) 0.002(14) -0.002(15) -0.059(17)
C30 0.066(16) 0.13(3) 0.040(13) 0.002(15) -0.013(12) 0.021(16)

loop_
_geom_bond_atom_site_label_1
_geom_bond_atom_site_label_2
_geom_bond_distance
_geom_bond_site_symmetry_2
_geom_bond_publ_flag
Ru1 C15 2.07(2) . ?
Ru1 N2 2.085(17) . ?
Ru1 N1 2.097(18) . ?
Ru1 C14 2.11(2) . ?
Ru1 C12 2.14(2) . ?
Ru1 C11 2.19(2) . ?
Ru1 C13 2.17(2) . ?
Ru1 Ru2 2.949(4) . ?
Ru2 C26 2.09(2) . ?
Ru2 C27 2.16(2) . ?
Ru2 C30 2.13(2) . ?
Ru2 C28 2.16(2) . ?
Ru2 C29 2.17(2) . ?
Ru2 C3 2.199(17) . ?
Ru2 C2 2.23(2) . ?
Ru2 N1 2.255(17) . ?
Ru2 N2 2.256(17) . ?
N1 C2 1.39(2) . ?
N2 C3 1.35(2) . ?
C1 C9 1.39(3) . ?
C1 C2 1.39(3) . ?
C1 H1 0.9300 . ?
C2 C3 1.42(3) . ?
C3 C4 1.43(2) . ?
C4 C10 1.41(3) . ?
C4 H4 0.9300 . ?
C5 C6 1.36(3) . ?
C5 C10 1.47(3) . ?
C5 H5 0.9300 . ?
C6 C7 1.44(3) . ?
C6 H6 0.9300 . ?
C7 C8 1.32(3) . ?
C7 H7 0.9300 . ?
C8 C9 1.43(3) . ?
C8 H8 0.9300 . ?
C9 C10 1.40(3) . ?
C11 C12 1.45(4) . ?
C11 C16 1.51(4) . ?
C11 C15 1.47(4) . ?
C12 C13 1.40(3) . ?
C12 C17 1.56(3) . ?
C13 C14 1.40(3) . ?
C13 C18 1.48(3) . ?
C14 C15 1.33(3) . ?
C14 C19 1.52(4) . ?
C15 C20 1.50(4) . ?
C16 H16A 0.9600 . ?
C16 H16B 0.9600 . ?
C16 H16C 0.9600 . ?
C17 H17A 0.9600 . ?
C17 H17B 0.9600 . ?
C17 H17C 0.9600 . ?
C18 H18A 0.9600 . ?
C18 H18B 0.9600 . ?
C18 H18C 0.9600 . ?
C19 H19A 0.9600 . ?
C19 H19B 0.9600 . ?
C19 H19C 0.9600 . ?
C20 H20A 0.9600 . ?
C20 H20B 0.9600 . ?
C20 H20C 0.9600 . ?
C21 C26 1.55(4) . ?
C21 H21A 0.9600 . ?
C21 H21B 0.9600 . ?
C21 H21C 0.9600 . ?
C22 C27 1.57(4) . ?
C22 H22A 0.9600 . ?
C22 H22B 0.9600 . ?
C22 H22C 0.9600 . ?
C23 C28 1.49(3) . ?
C23 H23A 0.9600 . ?
C23 H23B 0.9600 . ?
C23 H23C 0.9600 . ?
C24 C29 1.46(3) . ?
C24 H24A 0.9600 . ?
C24 H24B 0.9600 . ?
C24 H24C 0.9600 . ?
C25 C30 1.46(3) . ?
C25 H25A 0.9600 . ?
C25 H25B 0.9600 . ?
C25 H25C 0.9600 . ?
C26 C27 1.21(4) . ?
C26 C30 1.41(4) . ?
C27 C28 1.48(4) . ?
C28 C29 1.52(4) . ?
C29 C30 1.48(4) . ?
